data_1563686
loop_
_publ_author_name
'Enterkin, James A.'
'Maggard, Paul A.'
'Ishiwata, Shintaro'
'Marks, Laurence D.'
'Poeppelmeier, Kenneth R.'
'Azuma, Masaki'
'Takano, Mikio'

_publ_section_title
;
 Single crystal growth and structure of La4Cu3MoO12
;
_journal_issue 3
_journal_name_full 'Journal of Solid State Chemistry'
_journal_page_first 551
_journal_page_last 556
_journal_paper_doi 10.1016/j.jssc.2009.11.019
_journal_volume 183
_journal_year 2010
_chemical_formula_sum 'Cu3 La4 Mo O12'
_chemical_formula_weight 1034.20
_space_group_IT_number 6
_space_group_name_Hall 'P -2y'
_space_group_name_H-M_alt 'P 1 m 1'
_symmetry_cell_setting monoclinic
_symmetry_space_group_name_H-M 'P 1 m 1'
_atom_sites_solution_primary direct
_atom_sites_solution_secondary difmap
_audit_creation_method SHELXL-97
_cell_angle_alpha 90.00
_cell_angle_beta 90.0160(10)
_cell_angle_gamma 90.00
_cell_formula_units_Z 2
_cell_length_a 6.8560(6)
_cell_length_b 10.9802(10)
_cell_length_c 7.9147(7)
_cell_measurement_temperature 153(2)
_cell_volume 595.82(9)
_computing_cell_refinement 'Bruker SMART'
_computing_data_collection 'Bruker SMART'
_computing_data_reduction 'Bruker SAINT'
_computing_molecular_graphics 'Bruker SHELXTL'
_computing_publication_material 'Bruker SHELXTL'
_computing_structure_refinement 'SHELXL-97 (Sheldrick, 1997)'
_computing_structure_solution 'SHELXS-97 (Sheldrick, 1990)'
_diffrn_ambient_temperature 153(2)
_diffrn_measured_fraction_theta_full 0.948
_diffrn_measured_fraction_theta_max 0.948
_diffrn_measurement_device_type 'CCD area detector'
_diffrn_measurement_method 'phi and omega scans'
_diffrn_radiation_monochromator graphite
_diffrn_radiation_source 'fine-focus sealed tube'
_diffrn_radiation_type MoK\a
_diffrn_radiation_wavelength 0.71073
_diffrn_reflns_av_R_equivalents 0.0668
_diffrn_reflns_av_sigmaI/netI 0.0423
_diffrn_reflns_limit_h_max 9
_diffrn_reflns_limit_h_min -9
_diffrn_reflns_limit_k_max 14
_diffrn_reflns_limit_k_min -14
_diffrn_reflns_limit_l_max 10
_diffrn_reflns_limit_l_min -10
_diffrn_reflns_number 5456
_diffrn_reflns_theta_full 28.67
_diffrn_reflns_theta_max 28.67
_diffrn_reflns_theta_min 1.85
_exptl_absorpt_coefficient_mu 20.318
_exptl_absorpt_correction_T_max 0.4984
_exptl_absorpt_correction_T_min 0.1241
_exptl_absorpt_correction_type integration
_exptl_crystal_colour red
_exptl_crystal_density_diffrn 5.765
_exptl_crystal_density_method 'not measured'
_exptl_crystal_description plate
_exptl_crystal_F_000 906
_exptl_crystal_size_max 0.118
_exptl_crystal_size_mid 0.116
_exptl_crystal_size_min 0.034
_refine_diff_density_max 5.944
_refine_diff_density_min -6.544
_refine_diff_density_rms 0.867
_refine_ls_abs_structure_details 'Flack H D (1983), Acta Cryst. A39, 876-881'
_refine_ls_abs_structure_Flack 0.40(6)
_refine_ls_extinction_coef 0.0020(3)
_refine_ls_extinction_expression Fc^*^=kFc[1+0.001xFc^2^\l^3^/sin(2\q)]^-1/4^
_refine_ls_extinction_method SHELXL
_refine_ls_goodness_of_fit_ref 1.090
_refine_ls_matrix_type full
_refine_ls_number_parameters 124
_refine_ls_number_reflns 2865
_refine_ls_number_restraints 2
_refine_ls_restrained_S_all 1.090
_refine_ls_R_factor_all 0.0647
_refine_ls_R_factor_gt 0.0554
_refine_ls_shift/su_max 0.000
_refine_ls_shift/su_mean 0.000
_refine_ls_structure_factor_coef Fsqd
_refine_ls_weighting_details 'calc w=1/[\s^2^(Fo^2^)+(0.1081P)^2^+25.3398P] where P=(Fo^2^+2Fc^2^)/3'
_refine_ls_weighting_scheme calc
_refine_ls_wR_factor_gt 0.1759
_refine_ls_wR_factor_ref 0.1966
_reflns_number_gt 2466
_reflns_number_total 2865
_reflns_threshold_expression >2sigma(I)
_cod_data_source_file JSSC-2010-183-551.cif
_cod_data_source_block 1
_cod_depositor_comments
;
The following automatic conversions were performed:

data item '_symmetry_cell_setting' value 'Monoclinic' was changed to
'monoclinic' in accordance with the built-in table derived from the
CIF Core dictionary named 'cif_core.dic' version 2.4.5 last updated
on 2014-11-21.

Automatic conversion script
Id: cif_fix_values 8369 2020-08-20 11:38:08Z andrius 
;
_cod_original_sg_symbol_H-M Pm
_cod_database_code 1563686

loop_
_symmetry_equiv_pos_as_xyz
'x, y, z'
'x, -y, z'

loop_
_atom_site_label
_atom_site_type_symbol
_atom_site_fract_x
_atom_site_fract_y
_atom_site_fract_z
_atom_site_U_iso_or_equiv
_atom_site_adp_type
_atom_site_occupancy
_atom_site_symmetry_multiplicity
_atom_site_calc_flag
_atom_site_refinement_flags
_atom_site_disorder_assembly
_atom_site_disorder_group
Mo2 Mo 0.5755(11) 0.5000 0.6191(11) 0.0201(6) Uani 1 2 d S . .
Cu4 Cu 0.5654(11) 0.5000 0.1217(11) 0.0045(6) Uiso 1 2 d S . .
Cu5 Cu 0.1215(13) 0.5000 0.3626(12) 0.0382(11) Uiso 1 2 d S . .
Cu6 Cu 0.1119(13) 0.5000 0.8773(12) 0.0365(11) Uiso 1 2 d S . .
O13 O 0.288(3) 0.5000 0.116(3) 0.009(4) Uiso 1 2 d S . .
O14 O 0.302(2) 0.5000 0.622(2) 0.000(3) Uiso 1 2 d S . .
O15 O 0.718(3) 0.5000 0.423(3) 0.015(4) Uiso 1 2 d S . .
O16 O 0.731(3) 0.5000 0.816(2) 0.010(3) Uiso 1 2 d S . .
La1 La 0.2503(2) 0.74983(8) 0.11453(16) 0.0047(5) Uani 1 1 d . . .
La2 La 0.24814(19) 0.75045(8) 0.62704(18) 0.0048(5) Uani 1 1 d . . .
La3 La 0.76702(19) 0.74829(7) 0.3695(2) 0.0062(6) Uani 1 1 d . . .
La4 La 0.7532(2) 0.75124(7) 0.8720(2) 0.0049(3) Uani 1 1 d . . .
Mo1 Mo 0.4197(11) 1.0000 0.3706(10) 0.0039(4) Uani 1 2 d S . .
Cu1 Cu 0.4754(12) 1.0000 0.8691(11) 0.0137(7) Uiso 1 2 d S . .
Cu2 Cu 0.8977(10) 1.0000 0.0860(10) 0.0002(6) Uiso 1 2 d S . .
Cu3 Cu 0.8958(10) 1.0000 0.6548(10) 0.0009(6) Uiso 1 2 d S . .
O1 O 0.416(2) 0.8252(9) 0.372(2) 0.010(2) Uiso 1 1 d . . .
O2 O 0.409(2) 0.8358(9) 0.868(2) 0.0082(19) Uiso 1 1 d . . .
O3 O 0.914(2) 0.8334(11) 0.119(2) 0.009(2) Uiso 1 1 d . . .
O4 O 0.914(2) 0.8334(11) 0.619(2) 0.012(3) Uiso 1 1 d . . .
O5 O 0.0773(19) 0.6651(9) 0.870(2) 0.0035(19) Uiso 1 1 d . . .
O6 O 0.580(2) 0.6713(9) 0.6198(19) 0.0036(19) Uiso 1 1 d . . .
O7 O 0.580(2) 0.6696(9) 0.123(2) 0.0046(19) Uiso 1 1 d . . .
O8 O 0.0821(19) 0.6649(9) 0.3711(19) 0.0025(19) Uiso 1 1 d . . .
O9 O 0.768(3) 1.0000 0.868(2) 0.004(3) Uiso 1 2 d S . .
O10 O 0.676(3) 1.0000 0.372(3) 0.016(4) Uiso 1 2 d S . .
O11 O 0.284(2) 1.0000 0.575(2) 0.004(3) Uiso 1 2 d S . .
O12 O 0.300(3) 1.0000 0.166(2) 0.009(3) Uiso 1 2 d S . .

loop_
_atom_site_aniso_label
_atom_site_aniso_U_11
_atom_site_aniso_U_22
_atom_site_aniso_U_33
_atom_site_aniso_U_23
_atom_site_aniso_U_13
_atom_site_aniso_U_12
Mo2 0.0302(15) 0.0177(10) 0.0123(10) 0.000 0.0033(9) 0.000
La1 0.0055(7) 0.0068(5) 0.0019(11) 0.0004(3) -0.0011(7) -0.0001(3)
La2 0.0044(10) 0.0079(5) 0.0021(11) -0.0001(3) 0.0012(7) -0.0004(3)
La3 0.0078(15) 0.0084(6) 0.0023(5) -0.0002(4) 0.0001(9) 0.0000(4)
La4 0.0037(6) 0.0071(5) 0.0039(5) -0.0003(3) -0.0010(4) 0.0002(4)
Mo1 0.0037(9) 0.0046(7) 0.0035(7) 0.000 -0.0001(7) 0.000

loop_
_atom_type_symbol
_atom_type_description
_atom_type_scat_dispersion_real
_atom_type_scat_dispersion_imag
_atom_type_scat_source
O O 0.0106 0.0060 'International Tables Vol C Tables 4.2.6.8 and 6.1.1.4'
Cu Cu 0.3201 1.2651 'International Tables Vol C Tables 4.2.6.8 and 6.1.1.4'
Mo Mo -1.6832 0.6857 'International Tables Vol C Tables 4.2.6.8 and 6.1.1.4'
La La -0.2871 2.4523 'International Tables Vol C Tables 4.2.6.8 and 6.1.1.4'

loop_
_geom_angle_atom_site_label_1
_geom_angle_atom_site_label_2
_geom_angle_atom_site_label_3
_geom_angle
_geom_angle_site_symmetry_1
_geom_angle_site_symmetry_3
O15 Mo2 O14 122.8(7) . .
O15 Mo2 O6 89.6(4) . 2_565
O14 Mo2 O6 91.0(4) . 2_565
O15 Mo2 O6 89.6(4) . .
O14 Mo2 O6 91.0(4) . .
O6 Mo2 O6 177.9(8) 2_565 .
O15 Mo2 O16 113.4(8) . .
O14 Mo2 O16 123.8(7) . .
O6 Mo2 O16 89.3(4) 2_565 .
O6 Mo2 O16 89.3(4) . .
O15 Mo2 La2 110.6(4) . .
O14 Mo2 La2 50.78(11) . .
O6 Mo2 La2 141.8(4) 2_565 .
O6 Mo2 La2 40.3(4) . .
O16 Mo2 La2 110.1(3) . .
O15 Mo2 La2 110.6(4) . 2_565
O14 Mo2 La2 50.78(11) . 2_565
O6 Mo2 La2 40.3(4) 2_565 2_565
O6 Mo2 La2 141.8(4) . 2_565
O16 Mo2 La2 110.1(3) . 2_565
La2 Mo2 La2 101.5(2) . 2_565
O15 Mo2 La3 48.99(11) . .
O14 Mo2 La3 111.7(3) . .
O6 Mo2 La3 138.5(5) 2_565 .
O6 Mo2 La3 40.6(4) . .
O16 Mo2 La3 104.2(4) . .
La2 Mo2 La3 69.83(6) . .
La2 Mo2 La3 145.5(3) 2_565 .
O15 Mo2 La3 48.99(11) . 2_565
O14 Mo2 La3 111.7(3) . 2_565
O6 Mo2 La3 40.6(4) 2_565 2_565
O6 Mo2 La3 138.5(5) . 2_565
O16 Mo2 La3 104.2(4) . 2_565
La2 Mo2 La3 145.5(3) . 2_565
La2 Mo2 La3 69.83(6) 2_565 2_565
La3 Mo2 La3 98.0(2) . 2_565
O15 Mo2 La4 106.8(4) . .
O14 Mo2 La4 109.3(3) . .
O6 Mo2 La4 139.0(4) 2_565 .
O6 Mo2 La4 39.7(4) . .
O16 Mo2 La4 49.74(12) . .
La2 Mo2 La4 67.20(7) . .
La2 Mo2 La4 142.5(3) 2_565 .
La3 Mo2 La4 66.73(7) . .
La3 Mo2 La4 139.0(3) 2_565 .
O15 Mo2 La4 106.8(4) . 2_565
O14 Mo2 La4 109.3(3) . 2_565
O6 Mo2 La4 39.7(4) 2_565 2_565
O6 Mo2 La4 139.0(4) . 2_565
O16 Mo2 La4 49.74(12) . 2_565
La2 Mo2 La4 142.5(3) . 2_565
La2 Mo2 La4 67.19(7) 2_565 2_565
La3 Mo2 La4 139.0(3) . 2_565
La3 Mo2 La4 66.73(7) 2_565 2_565
La4 Mo2 La4 99.3(2) . 2_565
O7 Cu4 O7 174.0(8) . 2_565
O7 Cu4 O13 93.0(4) . .
O7 Cu4 O13 93.0(4) 2_565 .
O7 Cu4 La1 41.2(4) . .
O7 Cu4 La1 144.8(4) 2_565 .
O13 Cu4 La1 51.78(11) . .
O7 Cu4 La1 144.8(4) . 2_565
O7 Cu4 La1 41.2(4) 2_565 2_565
O13 Cu4 La1 51.78(11) . 2_565
La1 Cu4 La1 103.6(2) . 2_565
O7 Cu4 La4 138.0(5) . 2_564
O7 Cu4 La4 39.2(4) 2_565 2_564
O13 Cu4 La4 110.0(3) . 2_564
La1 Cu4 La4 143.9(3) . 2_564
La1 Cu4 La4 67.27(7) 2_565 2_564
O7 Cu4 La4 39.2(4) . 1_554
O7 Cu4 La4 138.0(5) 2_565 1_554
O13 Cu4 La4 110.0(3) . 1_554
La1 Cu4 La4 67.27(7) . 1_554
La1 Cu4 La4 143.9(3) 2_565 1_554
La4 Cu4 La4 98.9(2) 2_564 1_554
O7 Cu4 La3 39.4(4) . .
O7 Cu4 La3 136.6(4) 2_565 .
O13 Cu4 La3 113.2(3) . .
La1 Cu4 La3 69.78(6) . .
La1 Cu4 La3 146.5(3) 2_565 .
La4 Cu4 La3 136.9(3) 2_564 .
La4 Cu4 La3 65.71(7) 1_554 .
O7 Cu4 La3 136.6(4) . 2_565
O7 Cu4 La3 39.4(4) 2_565 2_565
O13 Cu4 La3 113.2(3) . 2_565
La1 Cu4 La3 146.5(3) . 2_565
La1 Cu4 La3 69.78(6) 2_565 2_565
La4 Cu4 La3 65.71(7) 2_564 2_565
La4 Cu4 La3 136.9(3) 1_554 2_565
La3 Cu4 La3 97.3(2) . 2_565
O8 Cu5 O8 162.5(9) 2_565 .
O8 Cu5 O13 96.1(5) 2_565 .
O8 Cu5 O13 96.1(5) . .
O8 Cu5 O14 92.6(4) 2_565 .
O8 Cu5 O14 92.6(4) . .
O13 Cu5 O14 118.5(7) . .
O8 Cu5 La1 146.7(5) 2_565 .
O8 Cu5 La1 44.0(4) . .
O13 Cu5 La1 52.12(14) . .
O14 Cu5 La1 110.5(3) . .
O8 Cu5 La1 44.0(4) 2_565 2_565
O8 Cu5 La1 146.7(5) . 2_565
O13 Cu5 La1 52.12(14) . 2_565
O14 Cu5 La1 110.5(3) . 2_565
La1 Cu5 La1 103.7(3) . 2_565
O8 Cu5 La2 141.0(5) 2_565 .
O8 Cu5 La2 41.5(4) . .
O13 Cu5 La2 112.6(3) . .
O14 Cu5 La2 51.05(14) . .
La1 Cu5 La2 70.24(6) . .
La1 Cu5 La2 151.2(3) 2_565 .
O8 Cu5 La2 41.5(4) 2_565 2_565
O8 Cu5 La2 141.0(5) . 2_565
O13 Cu5 La2 112.6(3) . 2_565
O14 Cu5 La2 51.05(14) . 2_565
La1 Cu5 La2 151.2(3) . 2_565
La1 Cu5 La2 70.24(6) 2_565 2_565
La2 Cu5 La2 101.0(3) . 2_565
O5 Cu6 O5 164.6(8) 2_565 .
O5 Cu6 O13 95.6(4) 2_565 1_556
O5 Cu6 O13 95.6(4) . 1_556
O5 Cu6 O14 92.5(5) 2_565 .
O5 Cu6 O14 92.5(5) . .
O13 Cu6 O14 114.5(6) 1_556 .
O5 Cu6 La1 147.1(5) 2_565 1_556
O5 Cu6 La1 42.9(4) . 1_556
O13 Cu6 La1 52.74(14) 1_556 1_556
O14 Cu6 La1 107.9(3) . 1_556
O5 Cu6 La1 42.9(4) 2_565 2_566
O5 Cu6 La1 147.1(5) . 2_566
O13 Cu6 La1 52.74(14) 1_556 2_566
O14 Cu6 La1 107.9(3) . 2_566
La1 Cu6 La1 105.0(3) 1_556 2_566
O5 Cu6 La2 142.3(5) 2_565 .
O5 Cu6 La2 40.6(5) . .
O13 Cu6 La2 109.4(3) 1_556 .
O14 Cu6 La2 51.87(13) . .
La1 Cu6 La2 67.19(6) 1_556 .
La1 Cu6 La2 148.6(3) 2_566 .
O5 Cu6 La2 40.6(5) 2_565 2_565
O5 Cu6 La2 142.3(5) . 2_565
O13 Cu6 La2 109.4(3) 1_556 2_565
O14 Cu6 La2 51.87(13) . 2_565
La1 Cu6 La2 148.6(3) 1_556 2_565
La1 Cu6 La2 67.19(6) 2_566 2_565
La2 Cu6 La2 102.9(3) . 2_565
Cu4 O13 Cu6 124.0(9) . 1_554
Cu4 O13 Cu5 119.0(9) . .
Cu6 O13 Cu5 117.1(9) 1_554 .
Cu4 O13 La1 95.4(4) . .
Cu6 O13 La1 86.9(4) 1_554 .
Cu5 O13 La1 87.5(4) . .
Cu4 O13 La1 95.4(4) . 2_565
Cu6 O13 La1 86.9(4) 1_554 2_565
Cu5 O13 La1 87.5(4) . 2_565
La1 O13 La1 169.2(8) . 2_565
Mo2 O14 Cu5 120.5(7) . .
Mo2 O14 Cu6 123.5(7) . .
Cu5 O14 Cu6 116.0(6) . .
Mo2 O14 La2 97.7(3) . .
Cu5 O14 La2 86.8(4) . .
Cu6 O14 La2 85.1(4) . .
Mo2 O14 La2 97.7(3) . 2_565
Cu5 O14 La2 86.8(4) . 2_565
Cu6 O14 La2 85.1(4) . 2_565
La2 O14 La2 164.5(7) . 2_565
Mo2 O15 La3 101.1(4) . .
Mo2 O15 La3 101.1(4) . 2_565
La3 O15 La3 157.6(9) . 2_565
Mo2 O16 La4 99.3(4) . 2_565
Mo2 O16 La4 99.3(4) . .
La4 O16 La4 160.6(8) 2_565 .
O7 La1 O2 75.3(5) . 1_554
O7 La1 O5 109.5(5) . 1_554
O2 La1 O5 74.3(5) 1_554 1_554
O7 La1 O1 70.8(5) . .
O2 La1 O1 109.0(6) 1_554 .
O5 La1 O1 176.5(5) 1_554 .
O7 La1 O3 177.6(6) . 1_455
O2 La1 O3 106.5(5) 1_554 1_455
O5 La1 O3 72.7(4) 1_554 1_455
O1 La1 O3 106.9(6) . 1_455
O7 La1 O8 105.7(5) . .
O2 La1 O8 178.8(4) 1_554 .
O5 La1 O8 106.0(4) 1_554 .
O1 La1 O8 70.8(5) . .
O3 La1 O8 72.5(5) 1_455 .
O7 La1 O13 63.3(5) . .
O2 La1 O13 110.4(5) 1_554 .
O5 La1 O13 70.8(5) 1_554 .
O1 La1 O13 106.7(5) . .
O3 La1 O13 117.1(5) 1_455 .
O8 La1 O13 70.8(5) . .
O7 La1 O12 103.8(5) . .
O2 La1 O12 71.4(4) 1_554 .
O5 La1 O12 123.1(5) 1_554 .
O1 La1 O12 59.7(4) . .
O3 La1 O12 75.4(5) 1_455 .
O8 La1 O12 107.6(5) . .
O13 La1 O12 164.8(6) . .
O7 La1 Cu6 89.0(3) . 1_554
O2 La1 Cu6 89.7(4) 1_554 1_554
O5 La1 Cu6 30.4(3) 1_554 1_554
O1 La1 Cu6 147.0(3) . 1_554
O3 La1 Cu6 92.6(4) 1_455 1_554
O8 La1 Cu6 91.1(3) . 1_554
O13 La1 Cu6 40.4(4) . 1_554
O12 La1 Cu6 153.1(4) . 1_554
O7 La1 Cu5 86.2(3) . .
O2 La1 Cu5 150.8(3) 1_554 .
O5 La1 Cu5 91.4(3) 1_554 .
O1 La1 Cu5 85.2(4) . .
O3 La1 Cu5 92.7(4) 1_455 .
O8 La1 Cu5 30.4(3) . .
O13 La1 Cu5 40.4(4) . .
O12 La1 Cu5 136.1(4) . .
Cu6 La1 Cu5 67.18(10) 1_554 .
O7 La1 Cu4 30.5(3) . .
O2 La1 Cu4 92.3(4) 1_554 .
O5 La1 Cu4 90.8(3) 1_554 .
O1 La1 Cu4 88.0(4) . .
O3 La1 Cu4 149.9(3) 1_455 .
O8 La1 Cu4 88.8(3) . .
O13 La1 Cu4 32.8(4) . .
O12 La1 Cu4 133.9(4) . .
Cu6 La1 Cu4 63.59(10) 1_554 .
Cu5 La1 Cu4 61.94(11) . .
O7 La1 Mo1 87.8(3) . .
O2 La1 Mo1 90.7(3) 1_554 .
O5 La1 Mo1 152.6(3) 1_554 .
O1 La1 Mo1 30.1(3) . .
O3 La1 Mo1 90.5(3) 1_455 .
O8 La1 Mo1 88.6(3) . .
O13 La1 Mo1 136.5(5) . .
O12 La1 Mo1 29.6(3) . .
Cu6 La1 Mo1 176.5(2) 1_554 .
Cu5 La1 Mo1 111.4(2) . .
Cu4 La1 Mo1 113.0(2) . .
O2 La2 O5 75.2(5) . .
O2 La2 O6 74.2(5) . .
O5 La2 O6 109.3(5) . .
O2 La2 O4 107.7(6) . 1_455
O5 La2 O4 73.6(5) . 1_455
O6 La2 O4 177.0(6) . 1_455
O2 La2 O1 107.8(6) . .
O5 La2 O1 176.5(4) . .
O6 La2 O1 70.3(5) . .
O4 La2 O1 106.8(6) 1_455 .
O2 La2 O8 178.7(5) . .
O5 La2 O8 105.9(4) . .
O6 La2 O8 105.8(5) . .
O4 La2 O8 72.3(5) 1_455 .
O1 La2 O8 71.0(5) . .
O2 La2 O14 109.8(5) . .
O5 La2 O14 72.2(4) . .
O6 La2 O14 61.4(4) . .
O4 La2 O14 119.4(5) 1_455 .
O1 La2 O14 104.8(5) . .
O8 La2 O14 71.2(4) . .
O2 La2 O11 71.9(4) . .
O5 La2 O11 122.5(4) . .
O6 La2 O11 105.3(4) . .
O4 La2 O11 73.4(5) 1_455 .
O1 La2 O11 60.7(4) . .
O8 La2 O11 106.9(5) . .
O14 La2 O11 164.1(5) . .
O2 La2 Cu6 88.9(4) . .
O5 La2 Cu6 29.2(3) . .
O6 La2 Cu6 89.0(3) . .
O4 La2 Cu6 93.3(4) 1_455 .
O1 La2 Cu6 147.8(3) . .
O8 La2 Cu6 92.4(3) . .
O14 La2 Cu6 43.0(3) . .
O11 La2 Cu6 151.3(4) . .
O2 La2 Mo2 91.5(4) . .
O5 La2 Mo2 91.1(3) . .
O6 La2 Mo2 29.9(2) . .
O4 La2 Mo2 150.8(3) 1_455 .
O1 La2 Mo2 87.0(4) . .
O8 La2 Mo2 89.0(3) . .
O14 La2 Mo2 31.5(3) . .
O11 La2 Mo2 134.8(4) . .
Cu6 La2 Mo2 64.66(11) . .
O2 La2 Cu5 151.9(3) . .
O5 La2 Cu5 92.8(3) . .
O6 La2 Cu5 86.5(3) . .
O4 La2 Cu5 92.5(4) 1_455 .
O1 La2 Cu5 83.7(4) . .
O8 La2 Cu5 29.0(2) . .
O14 La2 Cu5 42.2(3) . .
O11 La2 Cu5 134.1(4) . .
Cu6 La2 Cu5 70.27(10) . .
Mo2 La2 Cu5 62.98(11) . .
O2 La2 Mo1 90.0(3) . .
O5 La2 Mo1 153.2(3) . .
O6 La2 Mo1 87.3(3) . .
O4 La2 Mo1 90.4(4) 1_455 .
O1 La2 Mo1 30.0(3) . .
O8 La2 Mo1 88.7(3) . .
O14 La2 Mo1 134.5(4) . .
O11 La2 Mo1 30.7(3) . .
Cu6 La2 Mo1 176.3(3) . .
Mo2 La2 Mo1 111.8(2) . .
Cu5 La2 Mo1 109.6(2) . .
O8 La3 O4 76.1(5) 1_655 .
O8 La3 O3 76.7(5) 1_655 .
O4 La3 O3 110.3(5) . .
O8 La3 O7 110.1(5) 1_655 .
O4 La3 O7 173.7(6) . .
O3 La3 O7 72.9(5) . .
O8 La3 O6 109.6(5) 1_655 .
O4 La3 O6 72.4(5) . .
O3 La3 O6 173.7(5) . .
O7 La3 O6 103.8(5) . .
O8 La3 O1 176.3(4) 1_655 .
O4 La3 O1 105.2(6) . .
O3 La3 O1 105.8(5) . .
O7 La3 O1 68.5(5) . .
O6 La3 O1 67.9(5) . .
O8 La3 O15 74.2(5) 1_655 .
O4 La3 O15 108.0(6) . .
O3 La3 O15 123.7(6) . .
O7 La3 O15 73.5(5) . .
O6 La3 O15 59.2(5) . .
O1 La3 O15 102.1(5) . .
O8 La3 O10 125.7(5) 1_655 .
O4 La3 O10 73.0(5) . .
O3 La3 O10 73.7(5) . .
O7 La3 O10 103.3(5) . .
O6 La3 O10 102.2(5) . .
O1 La3 O10 57.9(5) . .
O15 La3 O10 158.3(7) . .
O8 La3 Mo2 92.2(3) 1_655 .
O4 La3 Mo2 89.9(4) . .
O3 La3 Mo2 153.3(4) . .
O7 La3 Mo2 88.8(3) . .
O6 La3 Mo2 29.3(2) . .
O1 La3 Mo2 84.4(4) . .
O15 La3 Mo2 29.9(4) . .
O10 La3 Mo2 130.7(5) . .
O8 La3 Cu4 93.5(3) 1_655 .
O4 La3 Cu4 153.5(4) . .
O3 La3 Cu4 90.3(4) . .
O7 La3 Cu4 28.4(2) . .
O6 La3 Cu4 88.8(3) . .
O1 La3 Cu4 83.9(4) . .
O15 La3 Cu4 45.5(4) . .
O10 La3 Cu4 130.7(5) . .
Mo2 La3 Cu4 65.83(8) . .
O8 La3 Mo1 153.7(3) 1_655 .
O4 La3 Mo1 88.7(4) . .
O3 La3 Mo1 88.9(3) . .
O7 La3 Mo1 85.9(3) . .
O6 La3 Mo1 85.4(3) . .
O1 La3 Mo1 29.9(3) . .
O15 La3 Mo1 131.6(5) . .
O10 La3 Mo1 28.0(4) . .
Mo2 La3 Mo1 109.5(2) . .
Cu4 La3 Mo1 108.8(2) . .
O8 La3 La2 38.4(4) 1_655 1_655
O4 La3 La2 37.7(4) . 1_655
O3 La3 La2 94.2(4) . 1_655
O7 La3 La2 148.5(3) . 1_655
O6 La3 La2 91.2(3) . 1_655
O1 La3 La2 142.8(4) . 1_655
O15 La3 La2 91.7(4) . 1_655
O10 La3 La2 100.3(4) . 1_655
Mo2 La3 La2 91.52(15) . 1_655
Cu4 La3 La2 127.75(11) . 1_655
Mo1 La3 La2 123.32(13) . 1_655
O5 La4 O3 74.5(5) 1_655 1_556
O5 La4 O4 74.0(5) 1_655 .
O3 La4 O4 108.4(5) 1_556 .
O5 La4 O6 107.1(5) 1_655 .
O3 La4 O6 178.4(5) 1_556 .
O4 La4 O6 71.9(5) . .
O5 La4 O7 107.8(5) 1_655 1_556
O3 La4 O7 72.9(5) 1_556 1_556
O4 La4 O7 178.1(6) . 1_556
O6 La4 O7 106.7(5) . 1_556
O5 La4 O2 178.0(5) 1_655 .
O3 La4 O2 107.4(5) 1_556 .
O4 La4 O2 105.8(5) . .
O6 La4 O2 71.0(5) . .
O7 La4 O2 72.4(5) 1_556 .
O5 La4 O9 110.9(5) 1_655 .
O3 La4 O9 67.7(5) 1_556 .
O4 La4 O9 66.8(5) . .
O6 La4 O9 111.2(5) . .
O7 La4 O9 112.9(5) 1_556 .
O2 La4 O9 70.7(4) . .
O5 La4 O16 70.2(5) 1_655 .
O3 La4 O16 121.4(5) 1_556 .
O4 La4 O16 104.8(6) . .
O6 La4 O16 59.8(4) . .
O7 La4 O16 75.3(5) 1_556 .
O2 La4 O16 108.0(5) . .
O9 La4 O16 170.1(6) . .
O5 La4 Cu1 147.9(3) 1_655 .
O3 La4 Cu1 87.7(3) 1_556 .
O4 La4 Cu1 87.2(4) . .
O6 La4 Cu1 90.7(3) . .
O7 La4 Cu1 91.6(3) 1_556 .
O2 La4 Cu1 33.6(3) . .
O9 La4 Cu1 37.0(4) . .
O16 La4 Cu1 141.0(5) . .
O5 La4 Cu2 92.9(3) 1_655 1_556
O3 La4 Cu2 32.4(3) 1_556 1_556
O4 La4 Cu2 88.9(3) . 1_556
O6 La4 Cu2 146.4(3) . 1_556
O7 La4 Cu2 91.8(3) 1_556 1_556
O2 La4 Cu2 89.1(3) . 1_556
O9 La4 Cu2 35.3(3) . 1_556
O16 La4 Cu2 153.7(5) . 1_556
Cu1 La4 Cu2 60.37(9) . 1_556
O5 La4 Cu3 92.7(3) 1_655 .
O3 La4 Cu3 88.7(3) 1_556 .
O4 La4 Cu3 32.6(3) . .
O6 La4 Cu3 90.9(3) . .
O7 La4 Cu3 147.1(3) 1_556 .
O2 La4 Cu3 88.1(3) . .
O9 La4 Cu3 34.3(3) . .
O16 La4 Cu3 137.1(5) . .
Cu1 La4 Cu3 59.86(9) . .
Cu2 La4 Cu3 60.89(7) 1_556 .
O5 La4 Mo2 90.4(3) 1_655 .
O3 La4 Mo2 152.2(4) 1_556 .
O4 La4 Mo2 88.9(4) . .
O6 La4 Mo2 29.0(2) . .
O7 La4 Mo2 90.3(3) 1_556 .
O2 La4 Mo2 87.6(4) . .
O9 La4 Mo2 140.1(4) . .
O16 La4 Mo2 31.0(4) . .
Cu1 La4 Mo2 115.4(3) . .
Cu2 La4 Mo2 175.3(2) 1_556 .
Cu3 La4 Mo2 115.7(3) . .
O10 Mo1 O12 117.2(9) . .
O10 Mo1 O11 119.5(8) . .
O12 Mo1 O11 123.4(7) . .
O10 Mo1 O1 90.7(5) . .
O12 Mo1 O1 89.9(5) . .
O11 Mo1 O1 89.4(5) . .
O10 Mo1 O1 90.7(5) . 2_575
O12 Mo1 O1 89.9(5) . 2_575
O11 Mo1 O1 89.4(5) . 2_575
O1 Mo1 O1 178.5(10) . 2_575
O10 Mo1 La1 109.0(4) . .
O12 Mo1 La1 49.69(11) . .
O11 Mo1 La1 109.1(3) . .
O1 Mo1 La1 40.3(5) . .
O1 Mo1 La1 139.5(5) 2_575 .
O10 Mo1 La1 109.0(4) . 2_575
O12 Mo1 La1 49.69(11) . 2_575
O11 Mo1 La1 109.1(3) . 2_575
O1 Mo1 La1 139.5(5) . 2_575
O1 Mo1 La1 40.3(5) 2_575 2_575
La1 Mo1 La1 99.3(2) . 2_575
O10 Mo1 La2 108.9(4) . 2_575
O12 Mo1 La2 110.8(3) . 2_575
O11 Mo1 La2 49.43(11) . 2_575
O1 Mo1 La2 138.8(5) . 2_575
O1 Mo1 La2 40.0(5) 2_575 2_575
La1 Mo1 La2 142.2(2) . 2_575
La1 Mo1 La2 68.44(7) 2_575 2_575
O10 Mo1 La2 108.9(4) . .
O12 Mo1 La2 110.8(4) . .
O11 Mo1 La2 49.43(11) . .
O1 Mo1 La2 40.0(5) . .
O1 Mo1 La2 138.8(5) 2_575 .
La1 Mo1 La2 68.44(7) . .
La1 Mo1 La2 142.2(2) 2_575 .
La2 Mo1 La2 98.9(2) 2_575 .
O10 Mo1 La3 49.26(10) . 2_575
O12 Mo1 La3 107.0(4) . 2_575
O11 Mo1 La3 109.1(3) . 2_575
O1 Mo1 La3 140.0(5) . 2_575
O1 Mo1 La3 41.5(5) 2_575 2_575
La1 Mo1 La3 141.8(3) . 2_575
La1 Mo1 La3 68.39(7) 2_575 2_575
La2 Mo1 La3 68.83(7) 2_575 2_575
La2 Mo1 La3 142.2(3) . 2_575
O10 Mo1 La3 49.26(10) . .
O12 Mo1 La3 107.0(4) . .
O11 Mo1 La3 109.1(3) . .
O1 Mo1 La3 41.5(5) . .
O1 Mo1 La3 140.0(5) 2_575 .
La1 Mo1 La3 68.39(7) . .
La1 Mo1 La3 141.8(3) 2_575 .
La2 Mo1 La3 142.2(3) 2_575 .
La2 Mo1 La3 68.82(7) . .
La3 Mo1 La3 98.5(2) 2_575 .
O2 Cu1 O2 151.7(10) . 2_575
O2 Cu1 O9 104.1(5) . .
O2 Cu1 O9 104.1(5) 2_575 .
O2 Cu1 La4 49.0(5) . .
O2 Cu1 La4 159.3(5) 2_575 .
O9 Cu1 La4 55.13(13) . .
O2 Cu1 La4 159.3(5) . 2_575
O2 Cu1 La4 49.0(5) 2_575 2_575
O9 Cu1 La4 55.13(13) . 2_575
La4 Cu1 La4 110.2(3) . 2_575
O3 Cu2 O3 162.3(9) . 2_575
O3 Cu2 O9 98.8(5) . 1_554
O3 Cu2 O9 98.8(5) 2_575 1_554
O3 Cu2 La4 44.5(5) . 1_554
O3 Cu2 La4 153.1(5) 2_575 1_554
O9 Cu2 La4 54.37(13) 1_554 1_554
O3 Cu2 La4 153.1(5) . 2_574
O3 Cu2 La4 44.5(5) 2_575 2_574
O9 Cu2 La4 54.37(13) 1_554 2_574
La4 Cu2 La4 108.6(3) 1_554 2_574
O4 Cu3 O4 160.6(10) 2_575 .
O4 Cu3 O9 99.7(5) 2_575 .
O4 Cu3 O9 99.7(5) . .
O4 Cu3 La4 153.7(5) 2_575 .
O4 Cu3 La4 45.6(5) . .
O9 Cu3 La4 54.12(13) . .
O4 Cu3 La4 45.6(5) 2_575 2_575
O4 Cu3 La4 153.7(5) . 2_575
O9 Cu3 La4 54.12(13) . 2_575
La4 Cu3 La4 108.2(3) . 2_575
Mo1 O1 La2 110.0(7) . .
Mo1 O1 La1 109.7(6) . .
La2 O1 La1 110.4(6) . .
Mo1 O1 La3 108.6(6) . .
La2 O1 La3 109.7(6) . .
La1 O1 La3 108.5(6) . .
Cu1 O2 La2 119.9(7) . .
Cu1 O2 La1 118.8(7) . 1_556
La2 O2 La1 106.3(6) . 1_556
Cu1 O2 La4 97.3(6) . .
La2 O2 La4 107.3(6) . .
La1 O2 La4 105.3(5) 1_556 .
Cu2 O3 La3 118.2(7) . .
Cu2 O3 La4 103.1(6) . 1_554
La3 O3 La4 109.2(6) . 1_554
Cu2 O3 La1 114.8(7) . 1_655
La3 O3 La1 104.9(6) . 1_655
La4 O3 La1 105.9(6) 1_554 1_655
Cu3 O4 La3 118.7(7) . .
Cu3 O4 La4 101.8(7) . .
La3 O4 La4 109.6(6) . .
Cu3 O4 La2 115.1(7) . 1_655
La3 O4 La2 105.6(6) . 1_655
La4 O4 La2 105.1(6) . 1_655
Cu6 O5 La4 120.5(6) . 1_455
Cu6 O5 La2 110.1(6) . .
La4 O5 La2 107.3(5) 1_455 .
Cu6 O5 La1 106.7(6) . 1_556
La4 O5 La1 106.9(5) 1_455 1_556
La2 O5 La1 104.1(5) . 1_556
Mo2 O6 La2 109.8(5) . .
Mo2 O6 La4 111.4(6) . .
La2 O6 La4 107.5(5) . .
Mo2 O6 La3 110.1(6) . .
La2 O6 La3 112.1(5) . .
La4 O6 La3 105.8(5) . .
Cu4 O7 La1 108.3(5) . .
Cu4 O7 La4 112.4(6) . 1_554
La1 O7 La4 107.0(5) . 1_554
Cu4 O7 La3 112.2(6) . .
La1 O7 La3 112.1(5) . .
La4 O7 La3 104.7(5) 1_554 .
Cu5 O8 La3 121.4(6) . 1_455
Cu5 O8 La2 109.4(6) . .
La3 O8 La2 106.0(5) 1_455 .
Cu5 O8 La1 105.6(6) . .
La3 O8 La1 105.9(5) 1_455 .
La2 O8 La1 107.8(4) . .
Cu3 O9 Cu2 125.4(9) . 1_556
Cu3 O9 Cu1 117.8(8) . .
Cu2 O9 Cu1 116.9(8) 1_556 .
Cu3 O9 La4 91.6(4) . .
Cu2 O9 La4 90.4(4) 1_556 .
Cu1 O9 La4 87.8(4) . .
Cu3 O9 La4 91.6(4) . 2_575
Cu2 O9 La4 90.4(4) 1_556 2_575
Cu1 O9 La4 87.8(4) . 2_575
La4 O9 La4 175.5(8) . 2_575
Mo1 O10 La3 102.7(4) . 2_575
Mo1 O10 La3 102.7(4) . .
La3 O10 La3 154.5(9) 2_575 .
Mo1 O11 La2 99.9(3) . 2_575
Mo1 O11 La2 99.9(3) . .
La2 O11 La2 160.2(7) 2_575 .
Mo1 O12 La1 100.7(4) . 2_575
Mo1 O12 La1 100.7(4) . .
La1 O12 La1 158.0(7) 2_575 .

loop_
_geom_bond_atom_site_label_1
_geom_bond_atom_site_label_2
_geom_bond_distance
_geom_bond_site_symmetry_2
Mo2 O15 1.836(19) .
Mo2 O14 1.873(15) .
Mo2 O6 1.881(10) 2_565
Mo2 O6 1.882(10) .
Mo2 O16 1.887(17) .
Mo2 La2 3.550(5) .
Mo2 La2 3.550(5) 2_565
Mo2 La3 3.614(6) .
Mo2 La3 3.614(6) 2_565
Mo2 La4 3.619(6) .
Mo2 La4 3.619(6) 2_565
Cu4 O7 1.865(10) .
Cu4 O7 1.865(10) 2_565
Cu4 O13 1.901(19) .
Cu4 La1 3.492(5) .
Cu4 La1 3.492(5) 2_565
Cu4 La4 3.630(6) 2_564
Cu4 La4 3.630(6) 1_554
Cu4 La3 3.632(6) .
Cu4 La3 3.632(6) 2_565
Cu5 O8 1.832(10) 2_565
Cu5 O8 1.832(10) .
Cu5 O13 2.26(2) .
Cu5 O14 2.396(16) .
Cu5 La1 3.487(6) .
Cu5 La1 3.487(6) 2_565
Cu5 La2 3.563(7) .
Cu5 La2 3.563(7) 2_565
Cu6 O5 1.829(10) 2_565
Cu6 O5 1.829(10) .
Cu6 O13 2.24(2) 1_556
Cu6 O14 2.407(16) .
Cu6 La1 3.457(6) 1_556
Cu6 La1 3.457(6) 2_566
Cu6 La2 3.515(6) .
Cu6 La2 3.515(6) 2_565
O13 Cu6 2.24(2) 1_554
O13 La1 2.755(2) .
O13 La1 2.755(2) 2_565
O14 La2 2.775(2) .
O14 La2 2.775(2) 2_565
O15 La3 2.779(4) .
O15 La3 2.779(4) 2_565
O16 La4 2.799(3) 2_565
O16 La4 2.799(3) .
La1 O7 2.424(14) .
La1 O2 2.429(18) 1_554
La1 O5 2.455(14) 1_554
La1 O1 2.474(17) .
La1 O3 2.481(16) 1_455
La1 O8 2.515(15) .
La1 O12 2.798(4) .
La1 Cu6 3.457(6) 1_554
La1 Mo1 3.606(6) .
La2 O2 2.391(17) .
La2 O5 2.438(15) .
La2 O6 2.439(14) .
La2 O4 2.463(16) 1_455
La2 O1 2.467(18) .
La2 O8 2.506(15) .
La2 O11 2.781(3) .
La2 Mo1 3.607(6) .
La3 O8 2.346(13) 1_655
La3 O4 2.405(17) .
La3 O3 2.413(17) .
La3 O7 2.491(15) .
La3 O6 2.505(15) .
La3 O1 2.549(17) .
La3 O10 2.834(5) .
La3 Mo1 3.648(5) .
La3 La2 3.8770(12) 1_655
La4 O5 2.415(13) 1_655
La4 O3 2.419(16) 1_556
La4 O4 2.461(18) .
La4 O6 2.481(15) .
La4 O7 2.484(16) 1_556
La4 O2 2.535(16) .
La4 O9 2.7336(12) .
La4 Cu1 3.330(5) .
La4 Cu2 3.363(6) 1_556
La4 Cu3 3.372(6) .
Mo1 O10 1.76(2) .
Mo1 O12 1.813(17) .
Mo1 O11 1.868(16) .
Mo1 O1 1.919(10) .
Mo1 O1 1.919(10) 2_575
Mo1 La1 3.606(6) 2_575
Mo1 La2 3.607(6) 2_575
Mo1 La3 3.648(5) 2_575
Cu1 O2 1.859(10) .
Cu1 O2 1.860(10) 2_575
Cu1 O9 2.007(18) .
Cu1 La4 3.330(5) 2_575
Cu2 O3 1.852(12) .
Cu2 O3 1.852(12) 2_575
Cu2 O9 1.943(16) 1_554
Cu2 La4 3.363(6) 1_554
Cu2 La4 3.363(6) 2_574
Cu3 O4 1.855(13) 2_575
Cu3 O4 1.855(13) .
Cu3 O9 1.899(17) .
Cu3 La4 3.372(6) 2_575
O2 La1 2.429(18) 1_556
O3 La4 2.419(16) 1_554
O3 La1 2.481(16) 1_655
O4 La2 2.463(16) 1_655
O5 La4 2.415(13) 1_455
O5 La1 2.455(14) 1_556
O7 La4 2.484(15) 1_554
O8 La3 2.346(13) 1_455
O9 Cu2 1.943(16) 1_556
O9 La4 2.7336(11) 2_575
O10 La3 2.834(5) 2_575
O11 La2 2.781(3) 2_575
O12 La1 2.798(4) 2_575
